data_7048842
loop_
_publ_author_name
'Lin, Jian'
'Liu, Qi'
'Yue, Zenghui'
'Diefenbach, Kariem'
'Cheng, Liwei'
'Lin, Yuejian'
'Wang, Jian-Qiang'

_publ_section_title
;
 Expansion of the structural diversity of f-element bearing molybdate
 iodates: synthesis, structures, and optical properties.
;
_journal_issue 15
_journal_name_full 'Dalton transactions (Cambridge, England : 2003)'
_journal_page_first 4823
_journal_page_last 4829
_journal_paper_doi 10.1039/c8dt05120h
_journal_volume 48
_journal_year 2019
_chemical_formula_moiety HoIMo2O12
_chemical_formula_sum 'Ho I Mo2 O12'
_chemical_formula_weight 675.71
_chemical_melting_point ?
_chemical_name_common 'Holmium molybdate iodate'
_space_group_crystal_system monoclinic
_space_group_IT_number 14
_space_group_name_Hall '-P 2yn'
_space_group_name_H-M_alt 'P 1 21/n 1'
_symmetry_space_group_name_Hall '-P 2yn'
_symmetry_space_group_name_H-M 'P 1 21/n 1'
_audit_creation_method SHELXL-2014/7
_audit_update_record
;
2019-01-25 deposited with the CCDC.
2019-02-01 downloaded from the CCDC.
;
_cell_angle_alpha 90
_cell_angle_beta 92.2717(15)
_cell_angle_gamma 90
_cell_formula_units_Z 4
_cell_length_a 7.5554(4)
_cell_length_b 11.3436(6)
_cell_length_c 11.2689(6)
_cell_measurement_reflns_used 2239
_cell_measurement_temperature 173(2)
_cell_measurement_theta_max 27.649
_cell_measurement_theta_min 2.549
_cell_volume 965.05(9)
_computing_cell_refinement 'Bruker SAINT'
_computing_data_collection 'Bruker APEX2'
_computing_data_reduction 'Bruker SAINT'
_computing_molecular_graphics 'Bruker SHELXTL'
_computing_publication_material 'Bruker SHELXTL'
_computing_structure_refinement 'SHELXL-2014/7 (Sheldrick, 2014)'
_diffrn_ambient_temperature 173(2)
_diffrn_measured_fraction_theta_full 0.999
_diffrn_measured_fraction_theta_max 0.998
_diffrn_measurement_device_type 'Bruker APEX-II'
_diffrn_measurement_method '0.5 wide w/ exposures'
_diffrn_radiation_type MoK\a
_diffrn_radiation_wavelength 0.71073
_diffrn_reflns_av_R_equivalents 0.0404
_diffrn_reflns_av_unetI/netI 0.0205
_diffrn_reflns_Laue_measured_fraction_full 0.999
_diffrn_reflns_Laue_measured_fraction_max 0.998
_diffrn_reflns_limit_h_max 9
_diffrn_reflns_limit_h_min -9
_diffrn_reflns_limit_k_max 14
_diffrn_reflns_limit_k_min -14
_diffrn_reflns_limit_l_max 14
_diffrn_reflns_limit_l_min -14
_diffrn_reflns_number 20837
_diffrn_reflns_point_group_measured_fraction_full 0.999
_diffrn_reflns_point_group_measured_fraction_max 0.998
_diffrn_reflns_theta_full 25.242
_diffrn_reflns_theta_max 27.649
_diffrn_reflns_theta_min 3.189
_diffrn_source 'Turbo X-ray Source'
_exptl_absorpt_coefficient_mu 13.935
_exptl_absorpt_correction_T_max 0.746
_exptl_absorpt_correction_T_min 0.601
_exptl_absorpt_correction_type multi-scan
_exptl_absorpt_process_details SHELTXPREP
_exptl_crystal_colour Pink
_exptl_crystal_density_diffrn 4.651
_exptl_crystal_density_meas ?
_exptl_crystal_density_method 'Not measured'
_exptl_crystal_description Tablet
_exptl_crystal_F_000 1200
_exptl_crystal_size_max 0.06
_exptl_crystal_size_mid 0.031
_exptl_crystal_size_min 0.021
_refine_diff_density_max 1.022
_refine_diff_density_min -0.589
_refine_diff_density_rms 0.153
_refine_ls_extinction_coef 0.00282(8)
_refine_ls_extinction_expression Fc^*^=kFc[1+0.001xFc^2^\l^3^/sin(2\q)]^-1/4^
_refine_ls_extinction_method 'SHELXL-2014/7 (Sheldrick 2014'
_refine_ls_goodness_of_fit_ref 1.106
_refine_ls_hydrogen_treatment undef
_refine_ls_matrix_type full
_refine_ls_number_parameters 146
_refine_ls_number_reflns 2237
_refine_ls_number_restraints 0
_refine_ls_restrained_S_all 1.106
_refine_ls_R_factor_all 0.0168
_refine_ls_R_factor_gt 0.0150
_refine_ls_shift/su_max 0.001
_refine_ls_shift/su_mean 0.000
_refine_ls_structure_factor_coef Fsqd
_refine_ls_weighting_details 'w=1/[\s^2^(Fo^2^)+(0.0044P)^2^+3.2799P] where P=(Fo^2^+2Fc^2^)/3'
_refine_ls_weighting_scheme calc
_refine_ls_wR_factor_gt 0.0324
_refine_ls_wR_factor_ref 0.0328
_reflns_Friedel_coverage 0.000
_reflns_number_gt 2124
_reflns_number_total 2237
_reflns_threshold_expression 'I > 2\s(I)'
_cod_data_source_file c8dt05120h2.cif
_cod_data_source_block Ho
_cod_depositor_comments
;
The following automatic conversions were performed:

'_chemical_melting_point' value 'N/A' was changed to '?' - the value
is undefined or not given.

'_exptl_crystal_density_meas' value 'Not measured' was changed to '?'
- the value is perceived as not measured.

Automatic conversion script
Id: cif_fix_values 4973 2017-02-22 13:04:09Z antanas 

 Adding full bibliography for 7048837--7048847.cif.
;
_cod_database_code 7048842
_shelx_shelxl_version_number 2014/7
_shelx_space_group_comment
;
The symmetry employed for this shelxl refinement is uniquely defined
by the following loop, which should always be used as a source of
symmetry information in preference to the above space-group names.
They are only intended as comments.
;

loop_
_space_group_symop_operation_xyz
'x, y, z'
'-x+1/2, y+1/2, -z+1/2'
'-x, -y, -z'
'x-1/2, -y-1/2, z-1/2'

loop_
_atom_site_label
_atom_site_type_symbol
_atom_site_fract_x
_atom_site_fract_y
_atom_site_fract_z
_atom_site_U_iso_or_equiv
_atom_site_adp_type
_atom_site_occupancy
_atom_site_site_symmetry_order
_atom_site_calc_flag
Ho1 Ho 0.58158(2) 0.25569(2) 0.11604(2) 0.00660(5) Uani 1 1 d
I1 I 0.38706(3) 0.10876(2) 0.40059(2) 0.00847(6) Uani 1 1 d
Mo1 Mo 0.59793(4) 0.59635(3) 0.20279(3) 0.00746(7) Uani 1 1 d
Mo2 Mo 0.63643(4) 0.91139(2) 0.16794(3) 0.00671(7) Uani 1 1 d
O1 O 0.7047(3) 0.7506(2) 0.2199(2) 0.0099(5) Uani 1 1 d
O2 O 0.6529(3) 0.4359(2) 0.1975(2) 0.0099(5) Uani 1 1 d
O3 O 0.6964(3) 1.0716(2) 0.1602(2) 0.0108(5) Uani 1 1 d
O4 O 0.4957(3) 0.6217(2) 0.0636(2) 0.0134(5) Uani 1 1 d
O5 O 0.5421(4) 0.8719(2) 0.0308(2) 0.0142(5) Uani 1 1 d
O6 O 0.3420(3) 0.2136(2) 0.5167(2) 0.0146(5) Uani 1 1 d
O7 O 0.6178(3) 0.0748(2) 0.4376(2) 0.0130(5) Uani 1 1 d
O8 O 0.4240(4) 0.6021(2) 0.2930(2) 0.0186(6) Uani 1 1 d
O9 O 0.4548(3) 0.9234(2) 0.2520(2) 0.0166(6) Uani 1 1 d
O10 O 0.4215(3) 0.2134(2) 0.2848(2) 0.0175(6) Uani 1 1 d
OW1 O 0.2894(4) 0.3149(3) 0.1073(3) 0.0300(8) Uani 1 1 d
OW2 O 0.8981(4) 0.8972(2) 0.0593(2) 0.0201(6) Uani 1 1 d

loop_
_atom_site_aniso_label
_atom_site_aniso_U_11
_atom_site_aniso_U_22
_atom_site_aniso_U_33
_atom_site_aniso_U_23
_atom_site_aniso_U_13
_atom_site_aniso_U_12
Ho1 0.00829(9) 0.00590(8) 0.00544(8) -0.00012(5) -0.00171(6) 0.00001(6)
I1 0.00765(11) 0.01088(12) 0.00682(11) 0.00011(8) -0.00053(8) -0.00046(8)
Mo1 0.00854(15) 0.00479(14) 0.00870(14) 0.00044(10) -0.00394(11) 0.00014(10)
Mo2 0.00856(14) 0.00461(14) 0.00667(14) -0.00070(10) -0.00338(11) 0.00015(11)
O1 0.0128(13) 0.0053(12) 0.0113(12) 0.0010(9) -0.0026(10) -0.0006(9)
O2 0.0128(12) 0.0057(12) 0.0107(12) -0.0003(9) -0.0051(10) -0.0004(10)
O3 0.0146(13) 0.0070(12) 0.0105(12) 0.0006(9) -0.0052(10) 0.0000(10)
O4 0.0162(13) 0.0109(13) 0.0126(13) 0.0016(10) -0.0070(10) -0.0016(10)
O5 0.0191(14) 0.0098(12) 0.0128(13) -0.0010(10) -0.0090(11) 0.0011(10)
O6 0.0162(13) 0.0152(13) 0.0128(13) -0.0061(10) 0.0046(11) -0.0009(11)
O7 0.0085(12) 0.0160(13) 0.0141(13) -0.0011(10) -0.0048(10) 0.0023(10)
O8 0.0162(14) 0.0212(15) 0.0186(14) 0.0014(11) 0.0014(11) 0.0033(11)
O9 0.0140(13) 0.0166(14) 0.0193(14) -0.0020(11) 0.0017(11) -0.0002(11)
O10 0.0145(14) 0.0256(15) 0.0126(13) 0.0108(11) 0.0028(11) 0.0017(12)
OW1 0.0189(15) 0.054(2) 0.0174(15) 0.0145(14) 0.0056(12) 0.0189(15)
OW2 0.0216(15) 0.0200(15) 0.0187(14) -0.0018(11) 0.0037(12) 0.0033(12)

loop_
_atom_type_symbol
_atom_type_description
_atom_type_scat_dispersion_real
_atom_type_scat_dispersion_imag
_atom_type_scat_source
O O 0.0106 0.0060 'International Tables Vol C Tables 4.2.6.8 and 6.1.1.4'
Mo Mo -1.6832 0.6857 'International Tables Vol C Tables 4.2.6.8 and 6.1.1.4'
I I -0.4742 1.8119 'International Tables Vol C Tables 4.2.6.8 and 6.1.1.4'
Ho Ho -0.2175 4.6783 'International Tables Vol C Tables 4.2.6.8 and 6.1.1.4'

loop_
_geom_angle_atom_site_label_1
_geom_angle_atom_site_label_2
_geom_angle_atom_site_label_3
_geom_angle
_geom_angle_site_symmetry_1
_geom_angle_site_symmetry_3
O2 Ho1 O3 129.72(8) . 1_545
O2 Ho1 OW1 88.10(11) . .
O3 Ho1 OW1 128.59(11) 1_545 .
O2 Ho1 O6 82.51(9) . 4_665
O3 Ho1 O6 85.50(9) 1_545 4_665
OW1 Ho1 O6 139.62(10) . 4_665
O2 Ho1 O10 88.75(9) . .
O3 Ho1 O10 80.87(9) 1_545 .
OW1 Ho1 O10 64.56(9) . .
O6 Ho1 O10 153.37(9) 4_665 .
O2 Ho1 O5 154.86(8) . 3_665
O3 Ho1 O5 74.43(8) 1_545 3_665
OW1 Ho1 O5 78.30(11) . 3_665
O6 Ho1 O5 94.20(9) 4_665 3_665
O10 Ho1 O5 103.92(10) . 3_665
O2 Ho1 O1 64.82(8) . 2_645
O3 Ho1 O1 65.02(8) 1_545 2_645
OW1 Ho1 O1 130.68(10) . 2_645
O6 Ho1 O1 79.57(9) 4_665 2_645
O10 Ho1 O1 73.96(9) . 2_645
O5 Ho1 O1 139.28(8) 3_665 2_645
O2 Ho1 O4 82.67(8) . 3_665
O3 Ho1 O4 138.58(8) 1_545 3_665
OW1 Ho1 O4 67.16(9) . 3_665
O6 Ho1 O4 72.71(9) 4_665 3_665
O10 Ho1 O4 131.16(9) . 3_665
O5 Ho1 O4 72.62(9) 3_665 3_665
O1 Ho1 O4 139.60(8) 2_645 3_665
O2 Ho1 Mo1 94.50(6) . 2_645
O3 Ho1 Mo1 35.23(6) 1_545 2_645
OW1 Ho1 Mo1 142.51(7) . 2_645
O6 Ho1 Mo1 77.59(6) 4_665 2_645
O10 Ho1 Mo1 78.09(6) . 2_645
O5 Ho1 Mo1 109.19(6) 3_665 2_645
O1 Ho1 Mo1 30.09(5) 2_645 2_645
O4 Ho1 Mo1 150.28(6) 3_665 2_645
O10 I1 O6 97.35(13) . .
O10 I1 O7 98.15(12) . .
O6 I1 O7 100.36(12) . .
O8 Mo1 O4 101.93(13) . .
O8 Mo1 O2 103.63(12) . .
O4 Mo1 O2 102.89(11) . .
O8 Mo1 O1 103.63(12) . .
O4 Mo1 O1 96.25(11) . .
O2 Mo1 O1 142.41(11) . .
O8 Mo1 O3 97.42(12) . 2_645
O4 Mo1 O3 160.43(11) . 2_645
O2 Mo1 O3 75.06(10) . 2_645
O1 Mo1 O3 76.18(10) . 2_645
O8 Mo1 Mo2 103.81(9) . 2_645
O4 Mo1 Mo2 139.62(9) . 2_645
O2 Mo1 Mo2 40.75(7) . 2_645
O1 Mo1 Mo2 107.16(7) . 2_645
O3 Mo1 Mo2 34.32(6) 2_645 2_645
O8 Mo1 Ho1 99.26(9) . 2_655
O4 Mo1 Ho1 133.83(8) . 2_655
O2 Mo1 Ho1 111.25(7) . 2_655
O1 Mo1 Ho1 38.61(7) . 2_655
O3 Mo1 Ho1 37.94(6) 2_645 2_655
Mo2 Mo1 Ho1 71.095(9) 2_645 2_655
O9 Mo2 O5 101.81(13) . .
O9 Mo2 O3 98.59(12) . .
O5 Mo2 O3 107.46(11) . .
O9 Mo2 O1 96.64(12) . .
O5 Mo2 O1 96.83(11) . .
O3 Mo2 O1 147.84(11) . .
O9 Mo2 O2 100.70(11) . 2_655
O5 Mo2 O2 156.73(11) . 2_655
O3 Mo2 O2 74.75(10) . 2_655
O1 Mo2 O2 74.68(9) . 2_655
O9 Mo2 OW2 177.16(11) . .
O5 Mo2 OW2 81.03(12) . .
O3 Mo2 OW2 80.45(10) . .
O1 Mo2 OW2 82.94(10) . .
O2 Mo2 OW2 76.48(10) 2_655 .
O9 Mo2 Mo1 101.42(9) . 2_655
O5 Mo2 Mo1 143.11(9) . 2_655
O3 Mo2 Mo1 40.60(7) . 2_655
O1 Mo2 Mo1 108.48(7) . 2_655
O2 Mo2 Mo1 34.17(6) 2_655 2_655
OW2 Mo2 Mo1 76.10(7) . 2_655
Mo1 O1 Mo2 134.59(13) . .
Mo1 O1 Ho1 111.29(10) . 2_655
Mo2 O1 Ho1 111.38(10) . 2_655
Mo1 O2 Mo2 105.08(10) . 2_645
Mo1 O2 Ho1 146.19(12) . .
Mo2 O2 Ho1 108.61(10) 2_645 .
Mo2 O3 Mo1 105.08(11) . 2_655
Mo2 O3 Ho1 142.88(13) . 1_565
Mo1 O3 Ho1 106.83(10) 2_655 1_565
Mo1 O4 Ho1 153.94(13) . 3_665
Mo2 O5 Ho1 156.79(14) . 3_665
I1 O6 Ho1 129.23(13) . 4_566
I1 O10 Ho1 145.25(15) . .

loop_
_geom_bond_atom_site_label_1
_geom_bond_atom_site_label_2
_geom_bond_distance
_geom_bond_site_symmetry_2
Ho1 O2 2.296(2) .
Ho1 O3 2.308(2) 1_545
Ho1 OW1 2.306(3) .
Ho1 O6 2.328(3) 4_665
Ho1 O10 2.343(3) .
Ho1 O5 2.363(2) 3_665
Ho1 O1 2.406(2) 2_645
Ho1 O4 2.506(2) 3_665
Ho1 Mo1 3.5926(3) 2_645
I1 O10 1.791(3) .
I1 O6 1.811(2) .
I1 O7 1.818(2) .
Mo1 O8 1.695(3) .
Mo1 O4 1.745(2) .
Mo1 O2 1.869(2) .
Mo1 O1 1.933(2) .
Mo1 O3 2.165(2) 2_645
Mo1 Mo2 3.2125(4) 2_645
Mo1 Ho1 3.5926(3) 2_655
Mo2 O9 1.704(3) .
Mo2 O5 1.735(2) .
Mo2 O3 1.876(2) .
Mo2 O1 1.978(2) .
Mo2 O2 2.172(2) 2_655
Mo2 OW2 2.371(3) .
Mo2 Mo1 3.2125(4) 2_655
O1 Ho1 2.406(2) 2_655
O2 Mo2 2.172(2) 2_645
O3 Mo1 2.165(2) 2_655
O3 Ho1 2.308(2) 1_565
O4 Ho1 2.506(2) 3_665
O5 Ho1 2.363(2) 3_665
O6 Ho1 2.328(3) 4_566
